data_2208009
loop_
_publ_author_name
'Dockendorff, Chris'
'Lautens, Mark'
'Lough, Alan J.'

_publ_section_title
;
 2-Methoxy-<i>N</i>-[2-(3-thienyl)-1,2,3,4-tetrahydro-1-naphthyl]acetamide
;
_journal_issue 2
_journal_name_full 'Acta Crystallographica Section E'
_journal_page_first o639
_journal_page_last o641
_journal_paper_doi 10.1107/S1600536806001036
_journal_volume 62
_journal_year 2006
_chemical_formula_iupac 'C17 H19 N O2 S'
_chemical_formula_moiety 'C17 H19 N O2 S'
_chemical_formula_sum 'C17 H19 N O2 S'
_chemical_formula_weight 301.39
_chemical_name_systematic
;
2-Methoxy-N-[2-(3-thienyl)-1,2,3,4-tetrahydro-1-naphthyl)acetamide
;
_space_group_IT_number 4
_symmetry_cell_setting monoclinic
_symmetry_space_group_name_Hall 'P 2yb'
_symmetry_space_group_name_H-M 'P 1 21 1'
_atom_sites_solution_hydrogens geom
_atom_sites_solution_primary direct
_atom_sites_solution_secondary difmap
_cell_angle_alpha 90.00
_cell_angle_beta 99.594(2)
_cell_angle_gamma 90.00
_cell_formula_units_Z 4
_cell_length_a 10.5344(3)
_cell_length_b 9.7241(4)
_cell_length_c 15.1999(6)
_cell_measurement_reflns_used 12544
_cell_measurement_temperature 150.0(10)
_cell_measurement_theta_max 27.5
_cell_measurement_theta_min 2.6
_cell_volume 1535.26(10)
_computing_cell_refinement 'DENZO-SMN (Otwinowski & Minor, 1997)'
_computing_data_collection 'COLLECT (Nonius, 2002)'
_computing_data_reduction DENZO-SMN
_computing_molecular_graphics 'PLATON (Spek, 2003)'
_computing_publication_material SHELXTL/PC
_computing_structure_refinement 'SHELXTL/PC (Sheldrick, 2001)'
_computing_structure_solution 'SIR92 (Altomare <i>et al.</i>,  1994)'
_diffrn_ambient_temperature 150.0(10)
_diffrn_detector_area_resol_mean 9
_diffrn_measured_fraction_theta_full 0.996
_diffrn_measured_fraction_theta_max 0.996
_diffrn_measurement_device_type 'Bruker--Nonius KappaCCD area-detector'
_diffrn_measurement_method '\f scans, and \w scans with \k offsets'
_diffrn_radiation_monochromator graphite
_diffrn_radiation_source 'fine-focus sealed tube'
_diffrn_radiation_type MoK\a
_diffrn_radiation_wavelength 0.71073
_diffrn_reflns_av_R_equivalents 0.0757
_diffrn_reflns_av_sigmaI/netI 0.1092
_diffrn_reflns_limit_h_max 13
_diffrn_reflns_limit_h_min -13
_diffrn_reflns_limit_k_max 11
_diffrn_reflns_limit_k_min -12
_diffrn_reflns_limit_l_max 19
_diffrn_reflns_limit_l_min -18
_diffrn_reflns_number 12544
_diffrn_reflns_theta_full 27.49
_diffrn_reflns_theta_max 27.49
_diffrn_reflns_theta_min 2.57
_diffrn_standards_number 0
_exptl_absorpt_coefficient_mu 0.215
_exptl_absorpt_correction_T_max 0.993
_exptl_absorpt_correction_T_min 0.619
_exptl_absorpt_correction_type multi-scan
_exptl_absorpt_process_details '(SORTAV; Blessing, 1995)'
_exptl_crystal_colour colourless
_exptl_crystal_density_diffrn 1.304
_exptl_crystal_density_method 'not measured'
_exptl_crystal_description Needle
_exptl_crystal_F_000 640
_exptl_crystal_size_max 0.20
_exptl_crystal_size_mid 0.08
_exptl_crystal_size_min 0.05
_refine_diff_density_max 0.250
_refine_diff_density_min -0.318
_refine_ls_abs_structure_details 'Flack (1983), with 2710 Friedel pairs'
_refine_ls_abs_structure_Flack -0.07(9)
_refine_ls_extinction_coef 0.012(2)
_refine_ls_extinction_expression Fc^*^=kFc[1+0.001xFc^2^\l^3^/sin(2\q)]^-1/4^
_refine_ls_extinction_method 'SHELXTL/PC (Sheldrick, 2001)'
_refine_ls_goodness_of_fit_ref 1.011
_refine_ls_hydrogen_treatment constr
_refine_ls_matrix_type full
_refine_ls_number_parameters 382
_refine_ls_number_reflns 6434
_refine_ls_number_restraints 1
_refine_ls_restrained_S_all 1.011
_refine_ls_R_factor_all 0.1169
_refine_ls_R_factor_gt 0.0594
_refine_ls_shift/su_max 0.001
_refine_ls_shift/su_mean 0.000
_refine_ls_structure_factor_coef Fsqd
_refine_ls_weighting_details 'calc w = 1/[\s^2^(Fo^2^)+(0.0723P)^2^] where P=(Fo^2^+2Fc^2^)/3'
_refine_ls_weighting_scheme calc
_refine_ls_wR_factor_gt 0.1303
_refine_ls_wR_factor_ref 0.1577
_reflns_number_gt 4012
_reflns_number_total 6434
_reflns_threshold_expression I>2\s(I)
_cod_data_source_file ci6742.cif
_cod_data_source_block 3
_cod_depositor_comments
;
The following automatic conversions were performed:
'_symmetry_cell_setting' value 'Monoclinic' changed to 'monoclinic'
according to '/home/saulius/struct/CIF-dictionaries/cif_core.dic'
dictionary named 'cif_core.dic' version 2.4.1 from 2010-06-29.

Automatic conversion script
Id: cif_fix_enum 1527 2010-12-29 10:47:43Z saulius 

The following automatic conversions were performed:

'_symmetry_cell_setting' value 'Monoclinic' changed to 'monoclinic'
according to /home/saulius/struct/CIF-dictionaries/cif_core.dic
dictionary named 'cif_core.dic' version 2.4.1 from 2010-06-29.

Automatic conversion script
Id: cif_fix_values 1715 2011-07-08 13:25:40Z adriana 
;
_cod_original_cell_volume 1535.20(10)
_cod_original_sg_symbol_H-M 'P 21'
_cod_database_code 2208009
_cod_database_fobs_code 2208009

loop_
_symmetry_equiv_pos_as_xyz
'x, y, z'
'-x, y+1/2, -z'

loop_
_atom_site_label
_atom_site_fract_x
_atom_site_fract_y
_atom_site_fract_z
_atom_site_U_iso_or_equiv
_atom_site_adp_type
_atom_site_calc_flag
_atom_site_refinement_flags
_atom_site_occupancy
_atom_site_type_symbol
S1A 0.15600(13) 0.63424(14) 0.21214(8) 0.0524(4) Uani d . 1 S
O1A -0.0399(3) 0.6187(3) 0.55160(18) 0.0346(6) Uani d . 1 O
O2A -0.2062(2) 0.3489(3) 0.42352(18) 0.0366(7) Uani d . 1 O
N1A 0.0282(3) 0.4227(3) 0.4912(2) 0.0284(7) Uani d . 1 N
H1NA 0.0034 0.3482 0.4602 0.034 Uiso calc R 1 H
C1A 0.1745(4) 0.4946(5) 0.2817(3) 0.0437(11) Uani d . 1 C
H1A 0.1661 0.4021 0.2613 0.052 Uiso calc R 1 H
C2A 0.2024(4) 0.5305(4) 0.3692(3) 0.0297(9) Uani d . 1 C
C3A 0.2074(4) 0.6759(4) 0.3792(3) 0.0395(10) Uani d . 1 C
H3AA 0.2252 0.7206 0.4354 0.047 Uiso calc R 1 H
C4A 0.1839(4) 0.7446(5) 0.3000(3) 0.0430(11) Uani d . 1 C
H4A 0.1832 0.8419 0.2946 0.052 Uiso calc R 1 H
C5A 0.2410(3) 0.4290(4) 0.4440(3) 0.0303(9) Uani d . 1 C
H5AA 0.2270 0.3341 0.4190 0.036 Uiso calc R 1 H
C6A 0.1657(3) 0.4434(4) 0.5219(2) 0.0279(9) Uani d . 1 C
H6AA 0.1777 0.5397 0.5447 0.033 Uiso calc R 1 H
C7A 0.2180(4) 0.3468(4) 0.5990(3) 0.0297(9) Uani d . 1 C
C8A 0.1380(4) 0.3064(4) 0.6588(3) 0.0340(10) Uani d . 1 C
H8AA 0.0515 0.3382 0.6503 0.041 Uiso calc R 1 H
C9A 0.1820(4) 0.2204(5) 0.7306(3) 0.0402(11) Uani d . 1 C
H9AA 0.1253 0.1915 0.7695 0.048 Uiso calc R 1 H
C10A 0.3095(4) 0.1773(5) 0.7451(3) 0.0424(11) Uani d . 1 C
H10A 0.3417 0.1214 0.7951 0.051 Uiso calc R 1 H
C11A 0.3894(4) 0.2169(4) 0.6855(3) 0.0365(10) Uani d . 1 C
H11A 0.4766 0.1874 0.6954 0.044 Uiso calc R 1 H
C12A 0.3446(4) 0.2988(4) 0.6114(3) 0.0326(9) Uani d . 1 C
C13A 0.4326(4) 0.3275(5) 0.5448(3) 0.0402(11) Uani d . 1 C
H13A 0.4399 0.2435 0.5092 0.048 Uiso calc R 1 H
H13B 0.5195 0.3499 0.5774 0.048 Uiso calc R 1 H
C14A 0.3851(3) 0.4458(4) 0.4820(3) 0.0363(10) Uani d . 1 C
H14A 0.4351 0.4481 0.4324 0.044 Uiso calc R 1 H
H14B 0.3989 0.5340 0.5147 0.044 Uiso calc R 1 H
C15A -0.0619(4) 0.5111(4) 0.5079(3) 0.0276(9) Uani d . 1 C
C16A -0.1987(4) 0.4760(4) 0.4694(3) 0.0321(9) Uani d . 1 C
H16A -0.2504 0.4709 0.5180 0.039 Uiso calc R 1 H
H16B -0.2354 0.5495 0.4277 0.039 Uiso calc R 1 H
C17A -0.3313(4) 0.3197(5) 0.3759(3) 0.0406(11) Uani d . 1 C
H17A -0.3276 0.2379 0.3387 0.061 Uiso calc R 1 H
H17B -0.3622 0.3982 0.3379 0.061 Uiso calc R 1 H
H17C -0.3902 0.3028 0.4183 0.061 Uiso calc R 1 H
S1B 0.21885(10) 0.55950(13) -0.18692(8) 0.0455(3) Uani d . 1 S
O1B 0.5254(3) 0.6701(3) 0.05223(18) 0.0334(6) Uani d . 1 O
O2B 0.6502(2) 0.9329(3) -0.07579(19) 0.0372(7) Uani d . 1 O
N1B 0.4512(3) 0.8867(3) 0.01590(19) 0.0250(7) Uani d . 1 N
H1NB 0.4703 0.9671 -0.0050 0.030 Uiso calc R 1 H
C1B 0.2565(4) 0.6570(5) -0.0931(3) 0.0360(10) Uani d . 1 C
H1B 0.3057 0.6242 -0.0391 0.043 Uiso calc R 1 H
C2B 0.2086(4) 0.7867(4) -0.1038(3) 0.0310(9) Uani d . 1 C
C3B 0.1390(4) 0.8049(5) -0.1927(3) 0.0400(11) Uani d . 1 C
H3BA 0.0983 0.8887 -0.2134 0.048 Uiso calc R 1 H
C4B 0.1372(4) 0.6912(5) -0.2441(3) 0.0454(12) Uani d . 1 C
H4B 0.0956 0.6856 -0.3044 0.054 Uiso calc R 1 H
C5B 0.2158(3) 0.8949(4) -0.0320(3) 0.0290(9) Uani d . 1 C
H5BA 0.2300 0.9859 -0.0595 0.035 Uiso calc R 1 H
C6B 0.3268(3) 0.8712(4) 0.0460(2) 0.0270(9) Uani d . 1 C
H6BA 0.3209 0.7735 0.0654 0.032 Uiso calc R 1 H
C7B 0.3187(3) 0.9614(4) 0.1274(2) 0.0262(8) Uani d . 1 C
C8B 0.4263(4) 0.9715(4) 0.1939(3) 0.0318(9) Uani d . 1 C
H8BA 0.5039 0.9268 0.1863 0.038 Uiso calc R 1 H
C9B 0.4219(4) 1.0454(5) 0.2709(3) 0.0391(10) Uani d . 1 C
H9BA 0.4967 1.0529 0.3152 0.047 Uiso calc R 1 H
C10B 0.3094(4) 1.1081(5) 0.2836(3) 0.0426(11) Uani d . 1 C
H10B 0.3053 1.1567 0.3373 0.051 Uiso calc R 1 H
C11B 0.2024(4) 1.0998(4) 0.2178(3) 0.0379(10) Uani d . 1 C
H11B 0.1252 1.1440 0.2269 0.045 Uiso calc R 1 H
C12B 0.2039(4) 1.0286(4) 0.1383(3) 0.0311(9) Uani d . 1 C
C13B 0.0869(4) 1.0240(5) 0.0668(3) 0.0406(11) Uani d . 1 C
H13C 0.0821 1.1102 0.0318 0.049 Uiso calc R 1 H
H13D 0.0090 1.0188 0.0952 0.049 Uiso calc R 1 H
C14B 0.0879(4) 0.9022(5) 0.0039(3) 0.0370(10) Uani d . 1 C
H14C 0.0158 0.9113 -0.0466 0.044 Uiso calc R 1 H
H14D 0.0753 0.8160 0.0360 0.044 Uiso calc R 1 H
C15B 0.5370(3) 0.7849(4) 0.0185(3) 0.0289(9) Uani d . 1 C
C16B 0.6563(4) 0.8142(4) -0.0220(3) 0.0352(10) Uani d . 1 C
H16C 0.7305 0.8234 0.0270 0.042 Uiso calc R 1 H
H16D 0.6730 0.7339 -0.0585 0.042 Uiso calc R 1 H
C17B 0.5727(4) 0.9128(6) -0.1611(3) 0.0479(12) Uani d . 1 C
H17D 0.5686 0.9986 -0.1953 0.072 Uiso calc R 1 H
H17E 0.4856 0.8857 -0.1534 0.072 Uiso calc R 1 H
H17F 0.6106 0.8403 -0.1933 0.072 Uiso calc R 1 H

loop_
_atom_site_aniso_label
_atom_site_aniso_U_11
_atom_site_aniso_U_22
_atom_site_aniso_U_33
_atom_site_aniso_U_12
_atom_site_aniso_U_13
_atom_site_aniso_U_23
S1A 0.0681(8) 0.0476(8) 0.0442(7) 0.0100(6) 0.0169(6) 0.0117(6)
O1A 0.0401(15) 0.0233(16) 0.0399(16) 0.0042(12) 0.0051(12) -0.0030(14)
O2A 0.0293(15) 0.0334(18) 0.0457(17) -0.0009(12) 0.0020(13) -0.0122(14)
N1A 0.0287(16) 0.0223(18) 0.0344(18) -0.0038(14) 0.0059(13) -0.0027(15)
C1A 0.055(3) 0.034(3) 0.043(3) 0.001(2) 0.011(2) -0.002(2)
C2A 0.0286(19) 0.027(2) 0.036(2) 0.0024(16) 0.0102(16) 0.0018(18)
C3A 0.042(2) 0.031(3) 0.047(3) -0.0008(19) 0.012(2) 0.000(2)
C4A 0.049(3) 0.026(3) 0.057(3) 0.005(2) 0.018(2) 0.003(2)
C5A 0.036(2) 0.020(2) 0.036(2) 0.0015(17) 0.0090(17) -0.0002(17)
C6A 0.0279(18) 0.021(2) 0.035(2) 0.0007(16) 0.0047(16) -0.0012(17)
C7A 0.033(2) 0.023(2) 0.032(2) -0.0021(17) 0.0021(17) -0.0054(17)
C8A 0.035(2) 0.033(3) 0.034(2) -0.0048(18) 0.0052(18) -0.0002(19)
C9A 0.051(3) 0.036(3) 0.033(2) -0.007(2) 0.007(2) 0.000(2)
C10A 0.055(3) 0.034(3) 0.033(2) -0.007(2) -0.008(2) 0.000(2)
C11A 0.039(2) 0.025(2) 0.042(2) -0.0031(18) -0.0017(19) -0.002(2)
C12A 0.038(2) 0.023(2) 0.036(2) -0.0040(17) 0.0020(17) -0.0059(19)
C13A 0.038(2) 0.038(3) 0.045(3) 0.0046(19) 0.0084(19) 0.004(2)
C14A 0.031(2) 0.031(3) 0.049(3) 0.0052(18) 0.0125(19) 0.007(2)
C15A 0.034(2) 0.021(2) 0.029(2) 0.0019(17) 0.0077(16) 0.0025(17)
C16A 0.035(2) 0.027(2) 0.032(2) 0.0023(17) 0.0003(17) -0.0032(18)
C17A 0.027(2) 0.045(3) 0.049(3) -0.0061(19) 0.0012(19) -0.005(2)
S1B 0.0432(6) 0.0474(8) 0.0451(7) -0.0058(5) 0.0047(5) -0.0143(6)
O1B 0.0404(15) 0.0215(16) 0.0370(15) -0.0003(12) 0.0027(12) 0.0008(13)
O2B 0.0372(15) 0.0302(18) 0.0462(18) -0.0027(13) 0.0125(13) 0.0018(14)
N1B 0.0290(16) 0.0164(17) 0.0311(17) -0.0009(13) 0.0090(13) -0.0003(13)
C1B 0.038(2) 0.037(3) 0.031(2) 0.0017(19) -0.0005(18) -0.005(2)
C2B 0.031(2) 0.032(2) 0.029(2) -0.0035(18) 0.0022(16) 0.0014(19)
C3B 0.036(2) 0.048(3) 0.034(2) -0.002(2) 0.0013(18) 0.009(2)
C4B 0.042(2) 0.064(4) 0.030(2) -0.011(2) 0.0028(19) -0.003(2)
C5B 0.028(2) 0.025(2) 0.034(2) -0.0007(16) 0.0049(16) 0.0037(17)
C6B 0.027(2) 0.021(2) 0.034(2) -0.0006(15) 0.0071(16) 0.0029(17)
C7B 0.033(2) 0.017(2) 0.030(2) 0.0010(15) 0.0092(17) 0.0033(16)
C8B 0.039(2) 0.025(2) 0.033(2) 0.0004(17) 0.0091(18) -0.0013(17)
C9B 0.050(2) 0.031(3) 0.037(2) -0.002(2) 0.0085(19) -0.004(2)
C10B 0.062(3) 0.030(3) 0.040(3) -0.001(2) 0.019(2) -0.003(2)
C11B 0.045(2) 0.019(2) 0.055(3) 0.0006(18) 0.023(2) -0.003(2)
C12B 0.037(2) 0.020(2) 0.039(2) -0.0019(17) 0.0135(17) 0.0007(18)
C13B 0.033(2) 0.037(3) 0.052(3) 0.0102(19) 0.0095(19) -0.002(2)
C14B 0.030(2) 0.034(3) 0.046(3) 0.0016(18) 0.0041(18) 0.003(2)
C15B 0.028(2) 0.023(2) 0.034(2) 0.0003(16) 0.0015(16) -0.0048(18)
C16B 0.035(2) 0.026(2) 0.045(3) 0.0048(18) 0.0091(18) 0.000(2)
C17B 0.052(3) 0.057(3) 0.037(2) 0.007(2) 0.017(2) -0.003(2)

loop_
_atom_type_symbol
_atom_type_description
_atom_type_scat_dispersion_real
_atom_type_scat_dispersion_imag
_atom_type_scat_source
C C 0.0033 0.0016 'International Tables Vol C Tables 4.2.6.8 and 6.1.1.4'
H H 0.0000 0.0000 'International Tables Vol C Tables 4.2.6.8 and 6.1.1.4'
N N 0.0061 0.0033 'International Tables Vol C Tables 4.2.6.8 and 6.1.1.4'
O O 0.0106 0.0060 'International Tables Vol C Tables 4.2.6.8 and 6.1.1.4'
S S 0.1246 0.1234 'International Tables Vol C Tables 4.2.6.8 and 6.1.1.4'

loop_
_geom_angle_atom_site_label_1
_geom_angle_atom_site_label_2
_geom_angle_atom_site_label_3
_geom_angle
C4A S1A C1A 91.6(2)
C16A O2A C17A 113.3(3)
C15A N1A C6A 123.3(3)
C15A N1A H1NA 118.3
C6A N1A H1NA 118.3
C2A C1A S1A 112.6(3)
C2A C1A H1A 123.7
S1A C1A H1A 123.7
C1A C2A C3A 111.0(4)
C1A C2A C5A 123.8(4)
C3A C2A C5A 124.7(4)
C4A C3A C2A 113.3(4)
C4A C3A H3AA 123.4
C2A C3A H3AA 123.4
C3A C4A S1A 111.5(4)
C3A C4A H4A 124.2
S1A C4A H4A 124.2
C2A C5A C6A 114.4(3)
C2A C5A C14A 109.8(3)
C6A C5A C14A 107.7(3)
C2A C5A H5AA 108.3
C6A C5A H5AA 108.3
C14A C5A H5AA 108.3
N1A C6A C7A 111.8(3)
N1A C6A C5A 110.7(3)
C7A C6A C5A 111.6(3)
N1A C6A H6AA 107.5
C7A C6A H6AA 107.5
C5A C6A H6AA 107.5
C12A C7A C8A 119.0(4)
C12A C7A C6A 121.5(3)
C8A C7A C6A 119.5(3)
C9A C8A C7A 121.4(4)
C9A C8A H8AA 119.3
C7A C8A H8AA 119.3
C10A C9A C8A 119.5(4)
C10A C9A H9AA 120.2
C8A C9A H9AA 120.2
C11A C10A C9A 119.2(4)
C11A C10A H10A 120.4
C9A C10A H10A 120.4
C10A C11A C12A 121.6(4)
C10A C11A H11A 119.2
C12A C11A H11A 119.2
C7A C12A C11A 119.1(4)
C7A C12A C13A 121.9(4)
C11A C12A C13A 118.9(4)
C12A C13A C14A 112.6(3)
C12A C13A H13A 109.1
C14A C13A H13A 109.1
C12A C13A H13B 109.1
C14A C13A H13B 109.1
H13A C13A H13B 107.8
C13A C14A C5A 110.8(3)
C13A C14A H14A 109.5
C5A C14A H14A 109.5
C13A C14A H14B 109.5
C5A C14A H14B 109.5
H14A C14A H14B 108.1
O1A C15A N1A 124.7(4)
O1A C15A C16A 118.8(3)
N1A C15A C16A 116.5(3)
O2A C16A C15A 111.2(3)
O2A C16A H16A 109.4
C15A C16A H16A 109.4
O2A C16A H16B 109.4
C15A C16A H16B 109.4
H16A C16A H16B 108.0
O2A C17A H17A 109.5
O2A C17A H17B 109.5
H17A C17A H17B 109.5
O2A C17A H17C 109.5
H17A C17A H17C 109.5
H17B C17A H17C 109.5
C4B S1B C1B 92.1(2)
C16B O2B C17B 112.3(3)
C15B N1B C6B 123.4(3)
C15B N1B H1NB 118.3
C6B N1B H1NB 118.3
C2B C1B S1B 112.8(3)
C2B C1B H1B 123.6
S1B C1B H1B 123.6
C1B C2B C3B 110.3(4)
C1B C2B C5B 126.0(4)
C3B C2B C5B 123.5(4)
C4B C3B C2B 113.5(4)
C4B C3B H3BA 123.3
C2B C3B H3BA 123.3
C3B C4B S1B 111.4(3)
C3B C4B H4B 124.3
S1B C4B H4B 124.3
C2B C5B C6B 113.2(3)
C2B C5B C14B 110.3(3)
C6B C5B C14B 109.4(3)
C2B C5B H5BA 107.9
C6B C5B H5BA 107.9
C14B C5B H5BA 107.9
N1B C6B C7B 111.6(3)
N1B C6B C5B 110.4(3)
C7B C6B C5B 113.6(3)
N1B C6B H6BA 107.0
C7B C6B H6BA 107.0
C5B C6B H6BA 107.0
C8B C7B C12B 119.5(4)
C8B C7B C6B 118.7(3)
C12B C7B C6B 121.7(3)
C9B C8B C7B 121.0(4)
C9B C8B H8BA 119.5
C7B C8B H8BA 119.5
C10B C9B C8B 120.1(4)
C10B C9B H9BA 120.0
C8B C9B H9BA 120.0
C9B C10B C11B 119.4(4)
C9B C10B H10B 120.3
C11B C10B H10B 120.3
C10B C11B C12B 122.1(4)
C10B C11B H11B 118.9
C12B C11B H11B 118.9
C11B C12B C7B 117.8(4)
C11B C12B C13B 121.0(4)
C7B C12B C13B 121.2(3)
C12B C13B C14B 112.8(3)
C12B C13B H13C 109.0
C14B C13B H13C 109.0
C12B C13B H13D 109.0
C14B C13B H13D 109.0
H13C C13B H13D 107.8
C13B C14B C5B 110.9(3)
C13B C14B H14C 109.5
C5B C14B H14C 109.5
C13B C14B H14D 109.5
C5B C14B H14D 109.5
H14C C14B H14D 108.1
O1B C15B N1B 124.4(3)
O1B C15B C16B 118.8(3)
N1B C15B C16B 116.8(3)
O2B C16B C15B 115.4(3)
O2B C16B H16C 108.4
C15B C16B H16C 108.4
O2B C16B H16D 108.4
C15B C16B H16D 108.4
H16C C16B H16D 107.5
O2B C17B H17D 109.5
O2B C17B H17E 109.5
H17D C17B H17E 109.5
O2B C17B H17F 109.5
H17D C17B H17F 109.5
H17E C17B H17F 109.5

loop_
_geom_bond_atom_site_label_1
_geom_bond_atom_site_label_2
_geom_bond_distance
S1A C4A 1.700(5)
S1A C1A 1.712(5)
O1A C15A 1.241(5)
O2A C16A 1.415(4)
O2A C17A 1.422(4)
N1A C15A 1.336(5)
N1A C6A 1.460(5)
N1A H1NA 0.88
C1A C2A 1.359(6)
C1A H1A 0.95
C2A C3A 1.422(6)
C2A C5A 1.509(5)
C3A C4A 1.362(6)
C3A H3AA 0.95
C4A H4A 0.95
C5A C6A 1.538(5)
C5A C14A 1.540(5)
C5A H5AA 1.00
C6A C7A 1.530(5)
C6A H6AA 1.00
C7A C12A 1.395(5)
C7A C8A 1.396(5)
C8A C9A 1.392(6)
C8A H8AA 0.95
C9A C10A 1.389(6)
C9A H9AA 0.95
C10A C11A 1.389(6)
C10A H10A 0.95
C11A C12A 1.396(6)
C11A H11A 0.95
C12A C13A 1.507(5)
C13A C14A 1.525(6)
C13A H13A 0.99
C13A H13B 0.99
C14A H14A 0.99
C14A H14B 0.99
C15A C16A 1.501(5)
C16A H16A 0.99
C16A H16B 0.99
C17A H17A 0.98
C17A H17B 0.98
C17A H17C 0.98
S1B C4B 1.698(5)
S1B C1B 1.703(4)
O1B C15B 1.243(5)
O2B C16B 1.409(5)
O2B C17B 1.426(5)
N1B C15B 1.337(5)
N1B C6B 1.465(5)
N1B H1NB 0.88
C1B C2B 1.358(6)
C1B H1B 0.95
C2B C3B 1.437(6)
C2B C5B 1.509(5)
C3B C4B 1.352(6)
C3B H3BA 0.95
C4B H4B 0.95
C5B C6B 1.537(5)
C5B C14B 1.538(5)
C5B H5BA 1.00
C6B C7B 1.530(5)
C6B H6BA 1.00
C7B C8B 1.391(5)
C7B C12B 1.409(5)
C8B C9B 1.381(5)
C8B H8BA 0.95
C9B C10B 1.375(6)
C9B H9BA 0.95
C10B C11B 1.379(6)
C10B H10B 0.95
C11B C12B 1.395(6)
C11B H11B 0.95
C12B C13B 1.501(6)
C13B C14B 1.524(6)
C13B H13C 0.99
C13B H13D 0.99
C14B H14C 0.99
C14B H14D 0.99
C15B C16B 1.515(5)
C16B H16C 0.99
C16B H16D 0.99
C17B H17D 0.98
C17B H17E 0.98
C17B H17F 0.98

loop_
_geom_hbond_atom_site_label_D
_geom_hbond_atom_site_label_H
_geom_hbond_atom_site_label_A
_geom_hbond_site_symmetry_A
_geom_hbond_distance_DH
_geom_hbond_distance_HA
_geom_hbond_distance_DA
_geom_hbond_angle_DHA
N1A H1NA O2A . 0.88 2.19 2.613(4) 109
N1B H1NB O2B . 0.88 2.35 2.741(4) 107
N1A H1NA O1A 2_546 0.88 2.28 3.033(4) 144
N1B H1NB O1B 2_655 0.88 2.10 2.969(4) 168
C1B H1B O2B 2_645 0.95 2.54 3.386(5) 148
C3A H3AA O2A 2_556 0.95 2.52 3.441(5) 164
C4B H4B O1A 1_554 0.95 2.49 3.419(5) 165
C10A H10A O1B 2_646 0.95 2.55 3.276(5) 134

loop_
_geom_torsion_atom_site_label_1
_geom_torsion_atom_site_label_2
_geom_torsion_atom_site_label_3
_geom_torsion_atom_site_label_4
_geom_torsion
_geom_torsion_publ_flag
C6A C5A C2A C1A -130.6(4) y
C6B C5B C2B C1B 23.4(5) y
C15A C16A O2A C17A -172.1(3) y
C15B C16B O2B C17B -75.7(4) y

loop_
_cod_related_entry_id
_cod_related_entry_database
_cod_related_entry_code
1 ChemSpider 24735072
